data_2002046
loop_
_publ_author_name
'Siemund, V.'
'Irngartinger, H.'
'Sigwart, C.'
'Kissler, B.'
'Gleiter, R.'

_publ_section_title
;
 Structures of four tricyclo[3.3.0.0^3,7^]octanes and a
 4-oxatetracyclo[4.2.1.0 ^2,5^.0^3,7^]nonane derivative
;
_journal_issue 1
_journal_name_full 'Acta Crystallographica Section C'
_journal_page_first 57
_journal_page_last 62
_journal_paper_doi 10.1107/S0108270192005936
_journal_volume 49
_journal_year 1993
_chemical_formula_sum 'C12 H17 N O'
_chemical_formula_weight 191.27
_symmetry_cell_setting monoclinic
_symmetry_space_group_name_Hall '-P 2ybc'
_symmetry_space_group_name_H-M 'P 1 21/c 1'
_cell_angle_alpha 90
_cell_angle_beta 95.070(10)
_cell_angle_gamma 90
_cell_formula_units_Z 4
_cell_length_a 11.213(2)
_cell_length_b 6.1680(10)
_cell_length_c 15.268(3)
_cell_volume 1051.8(3)
_diffrn_radiation_type Mo
_diffrn_radiation_wavelength 0.7107
_exptl_absorpt_coefficient_mu 0.071
_exptl_crystal_density_diffrn 1.21
_exptl_crystal_F_000 416
_cod_data_source_file sh1003.cif
_cod_data_source_block sh1003_structure_1_of_5
_cod_original_cell_volume 1051.8(6)
_cod_original_formula_sum 'C12 H17 N1 O1'
_cod_database_code 2002046

loop_
_atom_site_label
_atom_site_fract_x
_atom_site_fract_y
_atom_site_fract_z
_atom_site_U_iso_or_equiv
O .10060(10) .3471(2) .6250(10) .0620(10)
N -.01580(10) .6428(2) .63120(10) .0430(10)
C(1) .29110(10) .5464(2) .54700(10) .0410(10)
C(2) .17740(10) .6732(2) .56580(10) .0380(10)
C(3) .24920(10) .8444(2) .62380(10) .0420(10)
C(4) .29600(10) .6930(3) .69900(10) .0470(10)
C(5) .37290(10) .5568(3) .63950(10) .0450(10)
C(6) .45820(10) .7401(3) .62400(10) .0470(10)
C(7) .36710(10) .8810(3) .57190(10) .0450(10)
C(8) .34780(10) .7236(3) .49270(10) .0470(10)
C(9) .08460(10) .5408(2) .60950(10) .0400(10)
C(10) -.10420(10) .5210(3) .67570(10) .0540(10)
C(11) -.05110(10) .8612(3) .60360(10) .0530(10)
C(12) .5730(2) .7682(3) .64800(10) .0650(10)
H1 .2760(10) .392(3) .5200(10) ?
H2 .1360(10) .726(2) .5120(10) ?
H3 .2070(10) .976(2) .6360(10) ?
H4A .3490(10) .759(3) .7500(10) ?
H4B .2300(10) .612(3) .7260(10) ?
H5 .400(10) .418(3) .6660(10) ?
H7 .3870(10) 1.032(3) .5600(10) ?
H8A .2940(10) .779(3) .4390(10) ?
H8B .4270(10) .687(3) .4680(10) ?
H10A -.182(2) .510(3) .6320(10) ?
H10B -.062(2) .381(4) .693(2) ?
H10C -.120(2) .599(3) .7320(10) ?
H11A .022(2) .961(3) .5910(10) ?
H11B -.088(2) .927(4) .6500(10) ?
H11C -.125(2) .854(4) .5580(10) ?
H12A .610(2) .904(4) .6360(10) ?
H12B .611(2) .661(3) .6820(10) ?

loop_
_geom_angle_atom_site_label_1
_geom_angle_atom_site_label_2
_geom_angle_atom_site_label_3
_geom_angle
C(1) C(2) C(3) 93.20(10)
C(1) C(5) C(4) 103.40(10)
C(1) C(5) C(6) 102.20(10)
C(1) C(8) C(7) 93.50(10)
C(2) C(1) C(5) 103.40(10)
C(2) C(1) C(8) 97.30(10)
C(2) C(3) C(4) 98.00(10)
C(2) C(3) C(7) 102.70(10)
C(3) C(2) C(9) 117.00(10)
C(3) C(4) C(5) 93.60(10)
C(3) C(7) C(6) 101.80(10)
C(3) C(7) C(8) 103.30(10)
C(4) C(3) C(7) 102.20(10)
C(4) C(5) C(6) 94.50(10)
C(5) C(1) C(8) 102.20(10)
C(5) C(6) C(7) 96.00(10)
C(5) C(6) C(12) 132.1(2)
C(6) C(7) C(8) 95.30(10)
C(7) C(6) C(12) 131.9(2)

loop_
_geom_bond_atom_site_label_1
_geom_bond_atom_site_label_2
_geom_bond_distance
C(2) C(9) 1.522(2)
C(1) C(2) 1.544(2)
C(2) C(3) 1.556(2)
C(1) C(8) 1.542(2)
C(1) C(5) 1.616(2)
C(3) C(7) 1.617(2)
C(3) C(4) 1.536(2)
C(7) C(8) 1.551(2)
C(4) C(5) 1.554(2)
C(5) C(6) 1.513(2)
C(6) C(7) 1.512(2)
C(6) C(12) 1.318(2)
